data_7027853
loop_
_publ_author_name
'Donh\"arl, Wolfgang'
'Elhofer, Ines'
'Wiede, Petra'
'Schubert, Ulrich'

_publ_section_title
;
 Elemental silicon and solid SiO give the same products as SiO2 upon
 reaction with alkali-metal glycolates
;
_journal_issue 15
_journal_name_full 'Journal of the Chemical Society, Dalton Transactions'
_journal_page_first 2445
_journal_paper_doi 10.1039/a803672a
_journal_year 1998
_chemical_formula_moiety Li[Si(OCH2CH2OH)(OCH2CH2O)2]
_chemical_formula_sum 'C6 H13 Li O6 Si'
_chemical_formula_weight 216.19
_chemical_name_systematic
; 
 ? 
;
_space_group_IT_number 19
_symmetry_cell_setting orthorhombic
_symmetry_space_group_name_Hall 'P 2ac 2ab'
_symmetry_space_group_name_H-M 'P 21 21 21'
_atom_sites_solution_hydrogens geom
_atom_sites_solution_primary direct
_atom_sites_solution_secondary difmap
_audit_creation_method SHELXL
_cell_angle_alpha 90.00
_cell_angle_beta 90.00
_cell_angle_gamma 90.00
_cell_formula_units_Z 4
_cell_length_a 7.989(2)
_cell_length_b 8.770(2)
_cell_length_c 13.362(2)
_cell_measurement_temperature 303(2)
_cell_volume 936.2(3)
_computing_cell_refinement 'Siemens SAINT Software'
_computing_data_collection 'Siemens SMART Software'
_computing_data_reduction 'Siemens SAINT Software'
_computing_molecular_graphics 'Siemens SHELXTL Software'
_computing_publication_material 'Siemens SHELXTL Software'
_computing_structure_refinement 'SHELXL-93 (Sheldrick, 1993)'
_computing_structure_solution 'SHELXS-86 (Sheldrick, 1990)'
_diffrn_ambient_temperature 303(2)
_diffrn_radiation_monochromator graphite
_diffrn_radiation_source 'fine-focus sealed tube'
_diffrn_radiation_type MoK\a
_diffrn_radiation_wavelength 0.71073
_diffrn_reflns_av_R_equivalents 0.0218
_diffrn_reflns_av_sigmaI/netI 0.0220
_diffrn_reflns_limit_h_max 9
_diffrn_reflns_limit_h_min -9
_diffrn_reflns_limit_k_max 10
_diffrn_reflns_limit_k_min -9
_diffrn_reflns_limit_l_max 13
_diffrn_reflns_limit_l_min -16
_diffrn_reflns_number 5944
_diffrn_reflns_theta_max 26.35
_diffrn_reflns_theta_min 2.78
_exptl_absorpt_coefficient_mu 0.250
_exptl_crystal_colour colorless
_exptl_crystal_density_diffrn 1.534
_exptl_crystal_density_meas ?
_exptl_crystal_description prism
_exptl_crystal_F_000 456
_exptl_crystal_size_max 0.42
_exptl_crystal_size_mid 0.35
_exptl_crystal_size_min 0.20
_refine_diff_density_max 0.146
_refine_diff_density_min -0.151
_refine_diff_density_rms 0.032
_refine_ls_abs_structure_details 'Flack H D (1983), Acta Cryst. A39, 876-881'
_refine_ls_abs_structure_Flack 0.53(10)
_refine_ls_extinction_coef 0.0061(17)
_refine_ls_extinction_expression Fc^*^=kFc[1+0.001xFc^2^\l^3^/sin(2\q)]^-1/4^
_refine_ls_extinction_method SHELXL
_refine_ls_goodness_of_fit_all 1.078
_refine_ls_goodness_of_fit_obs 1.094
_refine_ls_matrix_type full
_refine_ls_number_parameters 128
_refine_ls_number_reflns 1874
_refine_ls_number_restraints 0
_refine_ls_restrained_S_all 1.078
_refine_ls_restrained_S_obs 1.094
_refine_ls_R_factor_all 0.0263
_refine_ls_R_factor_obs 0.0224
_refine_ls_shift/esd_max -0.001
_refine_ls_shift/esd_mean 0.000
_refine_ls_structure_factor_coef Fsqd
_refine_ls_weighting_details 'w=1/[\s^2^(Fo^2^)+(0.0312P)^2^+0.0228P] where P=(Fo^2^+2Fc^2^)/3'
_refine_ls_weighting_scheme calc
_refine_ls_wR_factor_all 0.0532
_refine_ls_wR_factor_obs 0.0518
_reflns_number_observed 1734
_reflns_number_total 1874
_reflns_observed_criterion >2sigma(I)
_cod_data_source_file a803672sup1.cif
_cod_data_source_block cpd1
_cod_depositor_comments
;
The following automatic conversions were performed:

'_exptl_crystal_density_meas' value 'not measured' was changed to '?'
- the value is perceived as not measured.

Automatic conversion script
Id: cif_fix_values 3008 2015-01-20 13:52:24Z robertas 

The following automatic conversions were performed:

'_refine_ls_weighting_scheme' value 'calc
w=1/[\s^2^(Fo^2^)+(0.0312P)^2^+0.0228P] where P=(Fo^2^+2Fc^2^)/3' was
changed to 'calc'. New tag '_refine_ls_weighting_details' was
created. The value of the new tag was set to
'w=1/[\s^2^(Fo^2^)+(0.0312P)^2^+0.0228P] where P=(Fo^2^+2Fc^2^)/3'.

Automatic conversion script
Id: cif_fix_values 3143 2015-03-26 13:38:13Z robertas 
;
_cod_original_sg_symbol_H-M P2(1)2(1)2(1)
_cod_database_code 7027853

loop_
_symmetry_equiv_pos_as_xyz
'x, y, z'
'-x+1/2, -y, z+1/2'
'-x, y+1/2, -z+1/2'
'x+1/2, -y+1/2, -z'

loop_
_atom_site_aniso_label
_atom_site_aniso_U_11
_atom_site_aniso_U_22
_atom_site_aniso_U_33
_atom_site_aniso_U_23
_atom_site_aniso_U_13
_atom_site_aniso_U_12
Li 0.0253(11) 0.0226(11) 0.047(2) -0.0051(10) -0.0025(13) -0.0021(10)
Si 0.0145(2) 0.0163(2) 0.0295(2) -0.0010(2) 0.0003(2) 0.00010(15)
O1 0.0187(5) 0.0187(4) 0.0452(6) 0.0031(4) -0.0012(5) -0.0017(4)
O2 0.0221(5) 0.0206(5) 0.0906(10) -0.0033(5) -0.0061(6) -0.0017(5)
O3 0.0234(5) 0.0274(5) 0.0304(5) 0.0003(4) -0.0025(4) 0.0052(4)
O4 0.0336(5) 0.0225(5) 0.0349(6) -0.0051(4) -0.0031(5) 0.0003(5)
O5 0.0234(5) 0.0323(5) 0.0290(5) -0.0005(5) 0.0015(4) 0.0087(4)
O6 0.0230(5) 0.0199(5) 0.0338(6) 0.0018(4) -0.0020(4) 0.0021(4)
C1 0.0269(7) 0.0212(7) 0.0373(8) 0.0049(6) -0.0030(7) -0.0053(7)
C2 0.0369(8) 0.0238(7) 0.0476(10) -0.0028(7) 0.0070(8) -0.0004(7)
C3 0.0361(9) 0.0410(9) 0.0296(8) -0.0020(7) -0.0057(7) 0.0020(7)
C4 0.0398(9) 0.0391(9) 0.0320(8) -0.0084(7) -0.0051(7) -0.0047(8)
C5 0.0355(8) 0.0330(9) 0.0290(8) -0.0011(7) 0.0003(6) 0.0027(7)
C6 0.0336(8) 0.0284(8) 0.0334(8) 0.0024(7) -0.0085(7) 0.0001(7)

loop_
_atom_site_label
_atom_site_type_symbol
_atom_site_fract_x
_atom_site_fract_y
_atom_site_fract_z
_atom_site_U_iso_or_equiv
_atom_site_thermal_displace_type
_atom_site_occupancy
_atom_site_calc_flag
_atom_site_refinement_flags
Li Li 0.1603(3) 0.9670(3) 0.2406(2) 0.0317(5) Uani 1 d .
Si Si 0.15736(4) 0.29857(4) 0.21826(3) 0.02012(10) Uani 1 d .
O1 O 0.33195(12) 0.40411(10) 0.20868(8) 0.0275(2) Uani 1 d .
O2 O 0.34666(13) 0.81796(12) 0.24370(10) 0.0444(3) Uani 1 d .
H2O H 0.42400(13) 0.83585(12) 0.25547(10) 0.067 Uiso 1 d R
O3 O 0.02143(13) 0.40707(11) 0.14552(8) 0.0271(2) Uani 1 d .
O4 O 0.14937(15) 0.15668(11) 0.13157(8) 0.0303(2) Uani 1 d .
O5 O 0.03383(13) 0.35401(12) 0.31571(8) 0.0282(2) Uani 1 d .
O6 O 0.24844(12) 0.16222(10) 0.29589(8) 0.0255(2) Uani 1 d .
C1 C 0.3418(2) 0.5603(2) 0.18002(12) 0.0285(3) Uani 1 d .
H1A H 0.2514(2) 0.5840(2) 0.13413(12) 0.034 Uiso 1 d R
H1B H 0.4469(2) 0.5787(2) 0.14571(12) 0.034 Uiso 1 d R
C2 C 0.3302(2) 0.6619(2) 0.27002(13) 0.0361(4) Uani 1 d .
H2A H 0.2232(2) 0.6461(2) 0.30266(13) 0.043 Uiso 1 d R
H2B H 0.4177(2) 0.6348(2) 0.31713(13) 0.043 Uiso 1 d R
C3 C 0.0320(2) 0.3634(2) 0.04322(12) 0.0355(4) Uani 1 d .
H3A H 0.1252(2) 0.4141(2) 0.01078(12) 0.043 Uiso 1 d R
H3B H -0.0702(2) 0.3897(2) 0.00807(12) 0.043 Uiso 1 d R
C4 C 0.0578(2) 0.1923(2) 0.04350(12) 0.0370(4) Uani 1 d .
H4A H -0.0493(2) 0.1401(2) 0.04373(12) 0.044 Uiso 1 d R
H4B H 0.1197(2) 0.1610(2) -0.01546(12) 0.044 Uiso 1 d R
C5 C 0.0719(2) 0.2860(2) 0.40949(11) 0.0325(4) Uani 1 d .
H5A H -0.0124(2) 0.2111(2) 0.42721(11) 0.039 Uiso 1 d R
H5B H 0.0764(2) 0.3628(2) 0.46168(11) 0.039 Uiso 1 d R
C6 C 0.2417(2) 0.2103(2) 0.39676(11) 0.0318(3) Uani 1 d .
H6A H 0.3311(2) 0.2819(2) 0.41096(11) 0.038 Uiso 1 d R
H6B H 0.2524(2) 0.1237(2) 0.44153(11) 0.038 Uiso 1 d R

loop_
_atom_type_symbol
_atom_type_description
_atom_type_scat_dispersion_real
_atom_type_scat_dispersion_imag
_atom_type_scat_source
C C 0.0033 0.0016 'International Tables Vol C Tables 4.2.6.8 and 6.1.1.4'
H H 0.0000 0.0000 'International Tables Vol C Tables 4.2.6.8 and 6.1.1.4'
Li Li -0.0003 0.0001 'International Tables Vol C Tables 4.2.6.8 and 6.1.1.4'
O O 0.0106 0.0060 'International Tables Vol C Tables 4.2.6.8 and 6.1.1.4'
Si Si 0.0817 0.0704 'International Tables Vol C Tables 4.2.6.8 and 6.1.1.4'

loop_
_geom_angle_atom_site_label_1
_geom_angle_atom_site_label_2
_geom_angle_atom_site_label_3
_geom_angle
_geom_angle_site_symmetry_1
_geom_angle_site_symmetry_3
O2 Li O5 105.39(12) . 3
O2 Li O6 107.06(12) . 1_565
O5 Li O6 147.55(14) 3 1_565
O2 Li O3 109.17(13) . 3
O5 Li O3 67.81(9) 3 3
O6 Li O3 100.62(12) 1_565 3
O2 Li O4 122.65(14) . 1_565
O5 Li O4 95.44(12) 3 1_565
O6 Li O4 67.19(9) 1_565 1_565
O3 Li O4 128.16(13) 3 1_565
O2 Li Si 131.63(11) . 1_565
O5 Li Si 116.80(11) 3 1_565
O6 Li Si 35.53(5) 1_565 1_565
O3 Li Si 107.89(10) 3 1_565
O4 Li Si 35.39(5) 1_565 1_565
O2 Li Si 107.95(10) . 3
O5 Li Si 32.92(5) 3 3
O6 Li Si 131.03(12) 1_565 3
O3 Li Si 35.12(5) 3 3
O4 Li Si 117.34(11) 1_565 3
Si Li Si 120.25(9) 1_565 3
O1 Si O4 112.49(6) . .
O1 Si O5 112.46(6) . .
O4 Si O5 134.99(6) . .
O1 Si O3 100.04(5) . .
O4 Si O3 89.78(5) . .
O5 Si O3 84.80(5) . .
O1 Si O6 94.41(5) . .
O4 Si O6 85.35(5) . .
O5 Si O6 89.02(5) . .
O3 Si O6 165.53(5) . .
O1 Si Li 123.33(6) . 1_545
O4 Si Li 48.86(6) . 1_545
O5 Si Li 102.16(7) . 1_545
O3 Si Li 127.29(6) . 1_545
O6 Si Li 41.68(6) . 1_545
O1 Si Li 116.57(6) . 3_545
O4 Si Li 117.07(7) . 3_545
O5 Si Li 39.33(6) . 3_545
O3 Si Li 45.78(6) . 3_545
O6 Si Li 125.77(6) . 3_545
Li Si Li 118.68(5) 1_545 3_545
C1 O1 Si 126.63(10) . .
C2 O2 Li 124.88(12) . .
C3 O3 Si 110.64(9) . .
C3 O3 Li 141.24(12) . 3_545
Si O3 Li 99.10(8) . 3_545
C4 O4 Si 114.99(10) . .
C4 O4 Li 136.97(12) . 1_545
Si O4 Li 95.75(8) . 1_545
C5 O5 Si 115.47(9) . .
C5 O5 Li 135.22(12) . 3_545
Si O5 Li 107.75(10) . 3_545
C6 O6 Si 110.33(9) . .
C6 O6 Li 126.60(12) . 1_545
Si O6 Li 102.79(9) . 1_545
O1 C1 C2 110.62(12) . .
O2 C2 C1 111.62(14) . .
O3 C3 C4 105.82(14) . .
O4 C4 C3 106.87(13) . .
O5 C5 C6 106.01(12) . .
O6 C6 C5 105.73(11) . .

loop_
_geom_bond_atom_site_label_1
_geom_bond_atom_site_label_2
_geom_bond_distance
_geom_bond_site_symmetry_2
Li O2 1.981(3) .
Li O5 1.988(3) 3
Li O6 1.993(3) 1_565
Li O3 2.168(3) 3
Li O4 2.213(3) 1_565
Li Si 2.923(3) 1_565
Li Si 2.987(3) 3
Si O1 1.6789(10) .
Si O4 1.7014(10) .
Si O5 1.7046(11) .
Si O3 1.7406(10) .
Si O6 1.7421(10) .
Si Li 2.923(3) 1_545
Si Li 2.987(3) 3_545
O1 C1 1.425(2) .
O2 C2 1.419(2) .
O3 C3 1.422(2) .
O3 Li 2.168(3) 3_545
O4 C4 1.421(2) .
O4 Li 2.213(3) 1_545
O5 C5 1.421(2) .
O5 Li 1.988(3) 3_545
O6 C6 1.413(2) .
O6 Li 1.993(3) 1_545
C1 C2 1.499(2) .
C3 C4 1.514(3) .
C5 C6 1.520(2) .

loop_
_geom_torsion_atom_site_label_1
_geom_torsion_atom_site_label_2
_geom_torsion_atom_site_label_3
_geom_torsion_atom_site_label_4
_geom_torsion
_geom_torsion_site_symmetry_1
_geom_torsion_site_symmetry_4
O4 Si O1 C1 113.38(12) . .
O5 Si O1 C1 -69.07(13) . .
O3 Si O1 C1 19.42(13) . .
O6 Si O1 C1 -159.83(12) . .
Li Si O1 C1 167.93(12) 1_545 .
Li Si O1 C1 -25.88(15) 3_545 .
O5 Li O2 C2 -39.4(2) 3 .
O6 Li O2 C2 140.07(14) 1_565 .
O3 Li O2 C2 32.0(2) 3 .
O4 Li O2 C2 -146.49(15) 1_565 .
Si Li O2 C2 170.06(14) 1_565 .
Si Li O2 C2 -5.1(2) 3 .
O1 Si O3 C3 87.79(10) . .
O4 Si O3 C3 -25.03(11) . .
O5 Si O3 C3 -160.28(10) . .
O6 Si O3 C3 -95.2(2) . .
Li Si O3 C3 -58.95(13) 1_545 .
Li Si O3 C3 -154.73(13) 3_545 .
O1 Si O3 Li -117.48(9) . 3_545
O4 Si O3 Li 129.70(9) . 3_545
O5 Si O3 Li -5.55(8) . 3_545
O6 Si O3 Li 59.5(2) . 3_545
Li Si O3 Li 95.78(10) 1_545 3_545
Li Si O3 Li 0.0 3_545 3_545
O1 Si O4 C4 -95.62(11) . .
O5 Si O4 C4 87.59(13) . .
O3 Si O4 C4 5.17(11) . .
O6 Si O4 C4 171.53(11) . .
Li Si O4 C4 149.04(15) 1_545 .
Li Si O4 C4 43.43(13) 3_545 .
O1 Si O4 Li 115.34(9) . 1_545
O5 Si O4 Li -61.45(11) . 1_545
O3 Si O4 Li -143.87(9) . 1_545
O6 Si O4 Li 22.49(8) . 1_545
Li Si O4 Li 0.0 1_545 1_545
Li Si O4 Li -105.61(8) 3_545 1_545
O1 Si O5 C5 -87.01(11) . .
O4 Si O5 C5 89.79(12) . .
O3 Si O5 C5 174.26(11) . .
O6 Si O5 C5 7.35(11) . .
Li Si O5 C5 47.20(12) 1_545 .
Li Si O5 C5 168.0(2) 3_545 .
O1 Si O5 Li 105.02(9) . 3_545
O4 Si O5 Li -78.19(11) . 3_545
O3 Si O5 Li 6.28(9) . 3_545
O6 Si O5 Li -160.62(9) . 3_545
Li Si O5 Li -120.78(8) 1_545 3_545
Li Si O5 Li 0.0 3_545 3_545
O1 Si O6 C6 84.68(10) . .
O4 Si O6 C6 -163.07(10) . .
O5 Si O6 C6 -27.77(10) . .
O3 Si O6 C6 -92.4(2) . .
Li Si O6 C6 -137.40(13) 1_545 .
Li Si O6 C6 -42.79(12) 3_545 .
O1 Si O6 Li -137.92(9) . 1_545
O4 Si O6 Li -25.67(10) . 1_545
O5 Si O6 Li 109.63(9) . 1_545
O3 Si O6 Li 45.0(2) . 1_545
Li Si O6 Li 0.0 1_545 1_545
Li Si O6 Li 94.61(11) 3_545 1_545
Si O1 C1 C2 90.4(2) . .
Li O2 C2 C1 106.0(2) . .
O1 C1 C2 O2 177.59(12) . .
Si O3 C3 C4 36.49(15) . .
Li O3 C3 C4 -101.2(2) 3_545 .
Si O4 C4 C3 14.3(2) . .
Li O4 C4 C3 145.7(2) 1_545 .
O3 C3 C4 O4 -31.5(2) . .
Si O5 C5 C6 13.0(2) . .
Li O5 C5 C6 176.66(14) 3_545 .
Si O6 C6 C5 39.12(14) . .
Li O6 C6 C5 -85.6(2) 1_545 .
O5 C5 C6 O6 -32.2(2) . .
